data_4121227
loop_
_publ_author_name
'Masaki Nishio'
'Norihisa Hoshino'
'Wataru Kosaka'
'Tomoyuki Akutagawa'
'Hitoshi Miyasaka'

_publ_section_title
;
 Carrier Concentration Dependent Conduction in Insulator-Doped
 Donor/Acceptor Chain Compounds
;
_journal_name_full 'Journal of the American Chemical Society'
_journal_page_first 17715
_journal_page_last 17718
_journal_paper_doi 10.1021/ja409785a
_journal_volume 135
_journal_year 2013
_chemical_formula_moiety 'C59 H39 Cl4 N8 O12 Rh0.10 Ru1.90 S2'
_chemical_formula_sum 'C59 H39 Cl4 N8 O12 Rh0.1 Ru1.9 S2'
_chemical_formula_weight 1460.26
_space_group_IT_number 2
_symmetry_cell_setting triclinic
_symmetry_Int_Tables_number 2
_symmetry_space_group_name_Hall '-P 1'
_symmetry_space_group_name_H-M 'P -1'
_atom_sites_solution_hydrogens geom
_atom_sites_solution_primary direct
_atom_sites_solution_secondary difmap
_cell_angle_alpha 84.951(4)
_cell_angle_beta 89.769(4)
_cell_angle_gamma 80.148(3)
_cell_formula_units_Z 2
_cell_length_a 10.4807(13)
_cell_length_b 16.5476(19)
_cell_length_c 17.218(2)
_cell_measurement_reflns_used 8945
_cell_measurement_temperature 97
_cell_measurement_theta_max 30.74
_cell_measurement_theta_min 2.15
_cell_volume 2930.5(6)
_computing_cell_refinement CrystalClear
_computing_data_collection 'CrystalClear (Rigaku Inc., 2008)'
_computing_data_reduction CrystalClear
_computing_molecular_graphics 'CrystalStructure 4.0'
_computing_publication_material 'CrystalStructure 4.0 (Rigaku, 2010)'
_computing_structure_refinement 'SHELXL97 (Sheldrick, 2008)'
_computing_structure_solution 'SHELXS97 (Sheldrick, 2008)'
_diffrn_ambient_temperature 97
_diffrn_detector_area_resol_mean 7.314
_diffrn_measured_fraction_theta_full 0.979
_diffrn_measured_fraction_theta_max 0.979
_diffrn_measurement_device_type 'Rigaku Saturn70'
_diffrn_measurement_method \w
_diffrn_radiation_type 'Mo K\a'
_diffrn_radiation_wavelength 0.71075
_diffrn_reflns_av_R_equivalents 0.0221
_diffrn_reflns_limit_h_max 12
_diffrn_reflns_limit_h_min -11
_diffrn_reflns_limit_k_max 19
_diffrn_reflns_limit_k_min -19
_diffrn_reflns_limit_l_max 16
_diffrn_reflns_limit_l_min -20
_diffrn_reflns_number 19943
_diffrn_reflns_theta_full 25.00
_diffrn_reflns_theta_max 25.00
_diffrn_standards_number 0
_exptl_absorpt_coefficient_mu 0.842
_exptl_absorpt_correction_type none
_exptl_crystal_colour brown
_exptl_crystal_density_diffrn 1.655
_exptl_crystal_description prism
_exptl_crystal_F_000 1466.20
_exptl_crystal_size_max 0.196
_exptl_crystal_size_mid 0.145
_exptl_crystal_size_min 0.048
_refine_diff_density_max 1.690
_refine_diff_density_min -1.130
_refine_ls_extinction_method none
_refine_ls_goodness_of_fit_ref 1.049
_refine_ls_hydrogen_treatment constr
_refine_ls_number_parameters 784
_refine_ls_number_reflns 10106
_refine_ls_number_restraints 111
_refine_ls_R_factor_gt 0.0485
_refine_ls_shift/su_max 0.002
_refine_ls_structure_factor_coef Fsqd
_refine_ls_weighting_details 'w = 1/[\s^2^(Fo^2^)+(0.0790P)^2^+5.4064P] where P=(Fo^2^+2Fc^2^)/3'
_refine_ls_weighting_scheme calc
_refine_ls_wR_factor_ref 0.1374
_reflns_number_gt 8492
_reflns_number_total 10107
_reflns_threshold_expression F^2^>2.0\s(F^2^)
_cod_data_source_file ja409785a_si_005.cif
_cod_data_source_block RuRh(4-Cl-2-MeO)-BTDA-TCNQ_5%
_cod_original_cell_volume 2930.6(6)
_cod_original_formula_sum 'C59 H39 Cl4 N8 O12 Rh0.10 Ru1.90 S2'
_cod_database_code 4121227

loop_
_symmetry_equiv_pos_site_id
_symmetry_equiv_pos_as_xyz
1 +X,+Y,+Z
2 -X,-Y,-Z

loop_
_atom_site_label
_atom_site_type_symbol
_atom_site_fract_x
_atom_site_fract_y
_atom_site_fract_z
_atom_site_U_iso_or_equiv
_atom_site_adp_type
_atom_site_occupancy
_atom_site_symmetry_multiplicity
_atom_site_calc_flag
_atom_site_refinement_flags
Rh1 Rh 0.94093(3) 0.967533(17) 0.544978(16) 0.01365(11) Uani 0.0500 2 d .
Rh2 Rh 0.06222(3) 0.536612(18) 0.960747(17) 0.01859(11) Uani 0.0500 2 d .
Ru1 Ru 0.94093(3) 0.967533(17) 0.544978(16) 0.01365(11) Uani 0.9500 2 d .
Ru2 Ru 0.06222(3) 0.536612(18) 0.960747(17) 0.01859(11) Uani 0.9500 2 d .
Cl1 Cl 0.79590(14) 0.71854(13) 0.13861(10) 0.0802(7) Uani 1.0 2 d .
Cl2 Cl 1.63122(11) 0.59837(7) 0.59879(7) 0.0387(3) Uani 1.0 2 d .
Cl3 Cl -0.60247(18) 0.92127(10) 0.93376(9) 0.0737(6) Uani 1.0 2 d .
Cl4 Cl 0.22562(13) 0.69695(10) 1.41437(7) 0.0540(4) Uani 1.0 2 d .
S1 S 0.60170(11) 0.55441(7) 0.82260(7) 0.0343(3) Uani 1.0 2 d .
S2 S 0.39882(10) 0.96653(6) 0.70178(7) 0.0296(3) Uani 1.0 2 d .
O1 O 0.8926(3) 0.89979(16) 0.46162(15) 0.0199(6) Uani 1.0 2 d .
O2 O 1.0099(3) 0.96260(16) 0.37357(15) 0.0190(6) Uani 1.0 2 d .
O3 O 0.8785(4) 0.74939(19) 0.4255(2) 0.0422(9) Uani 1.0 2 d .
O4 O 1.0995(3) 0.88170(16) 0.57176(15) 0.0177(6) Uani 1.0 2 d .
O5 O 1.2158(3) 0.94547(15) 0.48376(14) 0.0156(6) Uani 1.0 2 d .
O6 O 1.4672(3) 0.89557(16) 0.49376(16) 0.0229(6) Uani 1.0 2 d .
O7 O -0.0916(3) 0.62712(18) 0.94331(16) 0.0245(6) Uani 1.0 2 d .
O8 O -0.2146(3) 0.55569(17) 1.02008(15) 0.0221(6) Uani 1.0 2 d .
O9 O -0.4624(3) 0.6147(3) 1.0154(2) 0.0403(8) Uani 1.0 2 d .
O10 O 0.1163(3) 0.58749(17) 1.05571(15) 0.0221(6) Uani 1.0 2 d .
O11 O -0.0078(3) 0.51636(17) 1.13156(15) 0.0222(6) Uani 1.0 2 d .
O12 O 0.1396(3) 0.72540(18) 1.12059(18) 0.0333(7) Uani 1.0 2 d .
N1 N 0.8309(3) 0.89607(19) 0.63089(18) 0.0178(7) Uani 1.0 2 d .
N2 N 0.9576(4) 0.6544(3) 0.7106(3) 0.0511(13) Uani 1.0 2 d .
N3 N 0.6838(4) 0.6211(2) 0.7844(2) 0.0284(8) Uani 1.0 2 d .
N4 N 0.4597(4) 0.6099(2) 0.8260(3) 0.0300(9) Uani 1.0 2 d .
N5 N 0.3162(4) 0.9002(2) 0.7408(2) 0.0271(8) Uani 1.0 2 d .
N6 N 0.5395(4) 0.9101(2) 0.6961(2) 0.0264(8) Uani 1.0 2 d .
N7 N 0.1674(4) 0.6180(3) 0.88168(19) 0.0246(8) Uani 1.0 2 d .
N8 N 0.0308(4) 0.8563(3) 0.7884(3) 0.0438(11) Uani 1.0 2 d .
C1 C 0.7937(4) 0.8439(3) 0.6659(3) 0.0199(8) Uani 1.0 2 d .
C2 C 0.7598(4) 0.7717(3) 0.7061(3) 0.0239(9) Uani 1.0 2 d .
C3 C 0.8659(5) 0.7044(3) 0.7110(3) 0.0321(11) Uani 1.0 2 d .
C4 C 0.6350(4) 0.7670(3) 0.7335(3) 0.0196(8) Uani 1.0 2 d .
C5 C 0.6004(4) 0.6922(3) 0.7707(3) 0.0223(9) Uani 1.0 2 d .
C6 C 0.4701(4) 0.6863(3) 0.7958(3) 0.0231(9) Uani 1.0 2 d .
C7 C 0.3620(4) 0.7532(3) 0.7865(3) 0.0214(9) Uani 1.0 2 d .
C8 C 0.3990(4) 0.8285(3) 0.7522(3) 0.0222(9) Uani 1.0 2 d .
C9 C 0.5283(4) 0.8342(3) 0.7261(3) 0.0206(8) Uani 1.0 2 d .
C10 C 0.2030(4) 0.6725(3) 0.8479(3) 0.0258(9) Uani 1.0 2 d .
C11 C 0.2356(4) 0.7461(3) 0.8085(3) 0.0251(9) Uani 1.0 2 d .
C12 C 0.1258(5) 0.8095(3) 0.7955(3) 0.0294(10) Uani 1.0 2 d .
C13 C 0.9370(4) 0.9099(3) 0.3932(3) 0.0205(8) Uani 1.0 2 d .
C14 C 0.9014(4) 0.8599(3) 0.3322(3) 0.0282(10) Uani 1.0 2 d .
C15 C 0.8712(4) 0.7802(3) 0.3503(4) 0.0368(12) Uani 1.0 2 d .
C16 C 0.8555(6) 0.6671(3) 0.4438(4) 0.0602(17) Uani 1.0 2 d .
C17 C 0.8399(5) 0.7368(4) 0.2892(4) 0.0481(15) Uani 1.0 2 d .
C18 C 0.8380(5) 0.7718(4) 0.2157(4) 0.0496(15) Uani 1.0 2 d .
C19 C 0.8663(5) 0.8501(4) 0.1959(3) 0.0512(15) Uani 1.0 2 d .
C20 C 0.8991(5) 0.8935(4) 0.2560(3) 0.0388(12) Uani 1.0 2 d .
C21 C 1.2048(4) 0.8871(3) 0.5353(2) 0.0159(8) Uani 1.0 2 d .
C22 C 1.3155(4) 0.8189(3) 0.5528(2) 0.0163(8) Uani 1.0 2 d .
C23 C 1.4432(4) 0.8234(3) 0.5289(3) 0.0196(8) Uani 1.0 2 d .
C24 C 1.5997(4) 0.9018(3) 0.4768(3) 0.0273(9) Uani 1.0 2 d .
C25 C 1.5399(4) 0.7542(3) 0.5427(3) 0.0244(9) Uani 1.0 2 d .
C26 C 1.5088(4) 0.6839(3) 0.5818(3) 0.0276(9) Uani 1.0 2 d .
C27 C 1.3862(4) 0.6792(3) 0.6087(3) 0.0250(9) Uani 1.0 2 d .
C28 C 1.2906(4) 0.7467(3) 0.5934(3) 0.0227(9) Uani 1.0 2 d .
C29 C -0.1987(4) 0.6196(3) 0.9765(3) 0.0243(9) Uani 1.0 2 d .
C30 C -0.3042(5) 0.6905(3) 0.9639(3) 0.0297(10) Uani 1.0 2 d .
C31 C -0.4337(5) 0.6881(3) 0.9866(3) 0.0343(11) Uani 1.0 2 d .
C32 C -0.5964(5) 0.6090(4) 1.0296(4) 0.0520(15) Uani 1.0 2 d .
C33 C -0.5238(5) 0.7605(4) 0.9769(3) 0.0465(14) Uani 1.0 2 d .
C34 C -0.4867(6) 0.8328(4) 0.9441(3) 0.0479(14) Uani 1.0 2 d .
C35 C -0.3620(6) 0.8349(3) 0.9188(3) 0.0478(14) Uani 1.0 2 d .
C36 C -0.2726(6) 0.7641(3) 0.9296(3) 0.0398(12) Uani 1.0 2 d .
C37 C 0.0707(4) 0.5674(3) 1.1216(3) 0.0212(9) Uani 1.0 2 d .
C38 C 0.1102(4) 0.6022(3) 1.1922(3) 0.0213(9) Uani 1.0 2 d .
C39 C 0.1462(4) 0.6806(3) 1.1906(3) 0.0262(9) Uani 1.0 2 d .
C40 C 0.1790(5) 0.8046(3) 1.1166(4) 0.0433(13) Uani 1.0 2 d .
C41 C 0.1826(4) 0.7093(3) 1.2593(3) 0.0327(10) Uani 1.0 2 d .
C42 C 0.1824(5) 0.6595(4) 1.3285(3) 0.0368(12) Uani 1.0 2 d .
C43 C 0.1480(5) 0.5821(3) 1.3321(3) 0.0340(11) Uani 1.0 2 d .
C44 C 0.1120(4) 0.5543(3) 1.2638(3) 0.0277(9) Uani 1.0 2 d .
C45 C 0.7056(6) 1.0436(4) 0.7783(4) 0.0547(9) Uani 1.0 2 d .
C46 C 0.6240(6) 1.0619(4) 0.8401(4) 0.0556(9) Uani 1.0 2 d .
C47 C 0.5205(6) 1.1238(4) 0.8307(4) 0.0555(9) Uani 1.0 2 d .
C48 C 0.4977(6) 1.1711(4) 0.7609(4) 0.0556(9) Uani 1.0 2 d .
C49 C 0.5783(6) 1.1525(4) 0.6989(4) 0.0528(9) Uani 1.0 2 d .
C50 C 0.6802(6) 1.0890(4) 0.7076(4) 0.0518(9) Uani 1.0 2 d .
C51 C 0.4542(9) 0.4089(6) 0.6910(7) 0.1058(16) Uani 1.0 2 d .
C52 C 0.3553(9) 0.4397(6) 0.7518(7) 0.1063(16) Uani 1.0 2 d .
C53 C 0.2407(9) 0.4912(6) 0.7186(6) 0.1005(16) Uani 1.0 2 d .
C54 C 0.2214(9) 0.5107(6) 0.6423(6) 0.1035(16) Uani 1.0 2 d .
C55 C 0.3004(9) 0.4896(6) 0.5901(6) 0.1044(16) Uani 1.0 2 d .
C56 C 0.4207(9) 0.4355(6) 0.6176(6) 0.1029(16) Uani 1.0 2 d .
C57 C 1.0729(7) 0.9783(5) 0.9355(5) 0.0740(14) Uani 1.0 2 d .
C58 C 0.9594(7) 0.9516(5) 0.9482(5) 0.0740(13) Uani 1.0 2 d .
C59 C 0.8841(7) 0.9720(5) 1.0111(4) 0.0744(14) Uani 1.0 2 d .
H16A H 0.9194 0.6287 0.4174 0.0722 Uiso 1.0 2 calc R
H16B H 0.7682 0.6629 0.4261 0.0722 Uiso 1.0 2 calc R
H16C H 0.8630 0.6532 0.5003 0.0722 Uiso 1.0 2 calc R
H17 H 0.8202 0.6829 0.2995 0.0577 Uiso 1.0 2 calc R
H19 H 0.8632 0.8730 0.1432 0.0615 Uiso 1.0 2 calc R
H20 H 0.9202 0.9468 0.2446 0.0466 Uiso 1.0 2 calc R
H24A H 1.6538 0.8814 0.5230 0.0327 Uiso 1.0 2 calc R
H24B H 1.6064 0.9595 0.4622 0.0327 Uiso 1.0 2 calc R
H24C H 1.6292 0.8688 0.4335 0.0327 Uiso 1.0 2 calc R
H25 H 1.6257 0.7555 0.5253 0.0293 Uiso 1.0 2 calc R
H27 H 1.3682 0.6306 0.6371 0.0300 Uiso 1.0 2 calc R
H28 H 1.2052 0.7440 0.6109 0.0272 Uiso 1.0 2 calc R
H32A H -0.6313 0.6477 1.0675 0.0624 Uiso 1.0 2 calc R
H32B H -0.6029 0.5528 1.0504 0.0624 Uiso 1.0 2 calc R
H32C H -0.6459 0.6227 0.9807 0.0624 Uiso 1.0 2 calc R
H33 H -0.6108 0.7607 0.9926 0.0558 Uiso 1.0 2 calc R
H35 H -0.3390 0.8842 0.8947 0.0574 Uiso 1.0 2 calc R
H36 H -0.1862 0.7650 0.9131 0.0478 Uiso 1.0 2 calc R
H40A H 0.2701 0.7979 1.1327 0.0519 Uiso 1.0 2 calc R
H40B H 0.1254 0.8397 1.1515 0.0519 Uiso 1.0 2 calc R
H40C H 0.1684 0.8303 1.0631 0.0519 Uiso 1.0 2 calc R
H41 H 0.2072 0.7619 1.2588 0.0392 Uiso 1.0 2 calc R
H43 H 0.1493 0.5492 1.3802 0.0408 Uiso 1.0 2 calc R
H44 H 0.0877 0.5015 1.2652 0.0333 Uiso 1.0 2 calc R
H45 H 0.7781 1.0004 0.7847 0.0656 Uiso 1.0 2 calc R
H46 H 0.6404 1.0310 0.8893 0.0667 Uiso 1.0 2 calc R
H47 H 0.4632 1.1344 0.8729 0.0666 Uiso 1.0 2 calc R
H48 H 0.4276 1.2161 0.7554 0.0667 Uiso 1.0 2 calc R
H49 H 0.5626 1.1841 0.6500 0.0633 Uiso 1.0 2 calc R
H50 H 0.7342 1.0759 0.6644 0.0621 Uiso 1.0 2 calc R
H51 H 0.5335 0.3734 0.7047 0.1270 Uiso 1.0 2 calc R
H52 H 0.3683 0.4262 0.8063 0.1275 Uiso 1.0 2 calc R
H53 H 0.1749 0.5125 0.7530 0.1206 Uiso 1.0 2 calc R
H54 H 0.1408 0.5434 0.6262 0.1242 Uiso 1.0 2 calc R
H55 H 0.2838 0.5072 0.5365 0.1253 Uiso 1.0 2 calc R
H56 H 0.4810 0.4177 0.5787 0.1235 Uiso 1.0 2 calc R
H57 H 1.1232 0.9638 0.8912 0.0888 Uiso 1.0 2 calc R
H58 H 0.9309 0.9177 0.9124 0.0888 Uiso 1.0 2 calc R
H59 H 0.8041 0.9529 1.0186 0.0893 Uiso 1.0 2 calc R

loop_
_atom_site_aniso_label
_atom_site_aniso_U_11
_atom_site_aniso_U_22
_atom_site_aniso_U_33
_atom_site_aniso_U_12
_atom_site_aniso_U_13
_atom_site_aniso_U_23
Rh1 0.01019(17) 0.01557(17) 0.01653(18) -0.00659(12) 0.00371(12) -0.00039(12)
Rh2 0.02012(19) 0.02500(19) 0.01541(18) -0.01635(14) 0.00558(13) -0.00388(13)
Ru1 0.01019(17) 0.01557(17) 0.01653(18) -0.00659(12) 0.00371(12) -0.00039(12)
Ru2 0.02012(19) 0.02500(19) 0.01541(18) -0.01635(14) 0.00558(13) -0.00388(13)
Cl1 0.0393(8) 0.1247(15) 0.0890(12) -0.0093(9) -0.0024(8) -0.0867(12)
Cl2 0.0363(7) 0.0269(6) 0.0475(7) 0.0081(5) 0.0024(5) 0.0004(5)
Cl3 0.0944(13) 0.0574(10) 0.0548(9) 0.0329(9) -0.0073(9) -0.0145(7)
Cl4 0.0445(8) 0.0880(11) 0.0386(7) -0.0213(7) 0.0000(6) -0.0367(7)
S1 0.0319(6) 0.0230(6) 0.0468(7) -0.0070(5) 0.0104(5) 0.0081(5)
S2 0.0262(6) 0.0222(5) 0.0394(7) -0.0048(5) 0.0070(5) 0.0034(5)
O1 0.0138(13) 0.0224(14) 0.0262(15) -0.0084(11) 0.0056(11) -0.0071(11)
O2 0.0139(13) 0.0263(15) 0.0182(14) -0.0071(11) 0.0028(11) -0.0030(11)
O3 0.045(2) 0.0272(17) 0.060(3) -0.0166(15) 0.0134(17) -0.0136(16)
O4 0.0116(13) 0.0202(13) 0.0219(14) -0.0066(11) 0.0048(11) 0.0028(11)
O5 0.0118(13) 0.0172(13) 0.0186(14) -0.0055(10) 0.0034(10) 0.0006(11)
O6 0.0140(14) 0.0214(14) 0.0338(16) -0.0060(11) 0.0038(12) 0.0007(12)
O7 0.0267(16) 0.0292(15) 0.0216(15) -0.0160(13) 0.0064(12) -0.0024(12)
O8 0.0214(15) 0.0304(16) 0.0187(14) -0.0159(12) 0.0064(11) -0.0039(12)
O9 0.0236(17) 0.053(3) 0.043(2) -0.0067(15) 0.0081(14) 0.0048(16)
O10 0.0219(15) 0.0317(16) 0.0183(14) -0.0181(12) 0.0059(11) -0.0073(12)
O11 0.0231(15) 0.0309(16) 0.0166(14) -0.0154(12) 0.0058(11) -0.0046(11)
O12 0.0351(18) 0.0296(17) 0.0402(19) -0.0164(14) 0.0053(14) -0.0091(14)
N1 0.0109(16) 0.0212(17) 0.0203(17) -0.0032(13) 0.0051(13) 0.0042(13)
N2 0.026(3) 0.033(3) 0.090(4) -0.0019(19) 0.015(3) 0.011(3)
N3 0.027(2) 0.0218(18) 0.035(2) -0.0057(15) 0.0081(16) 0.0058(15)
N4 0.030(2) 0.0232(18) 0.038(3) -0.0086(16) 0.0116(16) 0.0006(16)
N5 0.0257(19) 0.0276(19) 0.029(2) -0.0066(15) 0.0037(15) -0.0024(15)
N6 0.0244(19) 0.0255(18) 0.031(2) -0.0095(15) 0.0049(15) 0.0003(15)
N7 0.0206(18) 0.037(2) 0.0208(18) -0.0199(16) 0.0049(14) 0.0008(15)
N8 0.028(3) 0.051(3) 0.051(3) -0.007(2) 0.0053(19) -0.003(2)
C1 0.0148(19) 0.026(2) 0.020(2) -0.0072(16) 0.0062(15) -0.0006(16)
C2 0.020(2) 0.025(2) 0.028(3) -0.0076(17) 0.0069(17) -0.0001(17)
C3 0.023(3) 0.027(3) 0.046(3) -0.008(2) 0.008(2) 0.005(2)
C4 0.022(2) 0.020(2) 0.019(2) -0.0100(16) 0.0034(16) -0.0004(15)
C5 0.025(3) 0.021(2) 0.022(2) -0.0087(17) 0.0038(16) -0.0008(16)
C6 0.027(3) 0.023(2) 0.020(2) -0.0107(17) 0.0035(16) 0.0016(16)
C7 0.023(2) 0.026(2) 0.018(2) -0.0128(17) 0.0052(16) -0.0024(16)
C8 0.022(2) 0.026(2) 0.021(2) -0.0086(17) 0.0030(16) -0.0041(16)
C9 0.020(2) 0.024(2) 0.020(2) -0.0095(16) 0.0028(16) 0.0020(15)
C10 0.021(2) 0.037(3) 0.022(2) -0.0128(19) 0.0051(17) -0.0019(18)
C11 0.027(3) 0.030(3) 0.021(2) -0.0112(18) 0.0053(17) -0.0025(17)
C12 0.023(3) 0.041(3) 0.027(3) -0.014(2) 0.0074(18) -0.0033(19)
C13 0.0109(18) 0.024(2) 0.027(3) -0.0011(15) 0.0005(16) -0.0085(16)
C14 0.015(2) 0.042(3) 0.032(3) -0.0061(18) 0.0032(17) -0.024(2)
C15 0.017(3) 0.036(3) 0.062(4) -0.0052(19) 0.002(2) -0.030(3)
C16 0.060(4) 0.028(3) 0.100(5) -0.019(3) 0.039(4) -0.022(3)
C17 0.025(3) 0.054(4) 0.072(4) -0.009(3) 0.008(3) -0.041(3)
C18 0.024(3) 0.065(4) 0.066(4) -0.005(3) -0.005(3) -0.041(3)
C19 0.034(3) 0.083(5) 0.036(3) 0.001(3) -0.001(3) -0.023(3)
C20 0.022(3) 0.058(4) 0.039(3) -0.006(3) 0.002(2) -0.021(3)
C21 0.0165(19) 0.0178(19) 0.0160(19) -0.0081(15) -0.0001(15) -0.0049(14)
C22 0.0154(19) 0.0175(18) 0.0167(19) -0.0043(15) -0.0008(15) -0.0022(14)
C23 0.019(2) 0.0205(19) 0.020(2) -0.0044(16) 0.0017(16) -0.0047(15)
C24 0.013(2) 0.031(3) 0.039(3) -0.0069(17) 0.0028(17) -0.0035(19)
C25 0.020(2) 0.027(3) 0.025(3) -0.0027(17) 0.0015(17) -0.0032(17)
C26 0.030(3) 0.021(2) 0.029(3) 0.0043(17) 0.0016(18) -0.0037(17)
C27 0.033(3) 0.018(2) 0.024(3) -0.0057(17) -0.0003(18) 0.0003(16)
C28 0.025(3) 0.023(2) 0.022(2) -0.0082(17) 0.0040(16) -0.0041(16)
C29 0.029(3) 0.030(3) 0.018(2) -0.0156(18) 0.0032(17) -0.0074(17)
C30 0.036(3) 0.033(3) 0.022(3) -0.0078(19) 0.0032(18) -0.0067(18)
C31 0.032(3) 0.048(3) 0.022(3) -0.002(2) 0.0021(19) -0.005(2)
C32 0.024(3) 0.077(4) 0.051(4) -0.007(3) 0.006(3) 0.012(3)
C33 0.040(3) 0.067(4) 0.029(3) 0.007(3) -0.000(3) -0.010(3)
C34 0.065(4) 0.043(3) 0.029(3) 0.012(3) -0.005(3) -0.009(3)
C35 0.071(4) 0.033(3) 0.038(3) -0.005(3) 0.000(3) -0.004(3)
C36 0.052(4) 0.036(3) 0.032(3) -0.009(3) 0.002(3) -0.006(2)
C37 0.0159(19) 0.025(2) 0.025(3) -0.0081(16) 0.0016(16) -0.0057(16)
C38 0.018(2) 0.027(2) 0.022(2) -0.0081(16) 0.0028(16) -0.0114(16)
C39 0.018(2) 0.033(3) 0.030(3) -0.0067(17) 0.0046(17) -0.0120(18)
C40 0.044(3) 0.030(3) 0.062(4) -0.020(3) 0.015(3) -0.016(3)
C41 0.025(3) 0.038(3) 0.040(3) -0.0132(19) 0.0054(19) -0.017(2)
C42 0.023(3) 0.057(3) 0.035(3) -0.007(2) -0.0005(19) -0.026(3)
C43 0.031(3) 0.042(3) 0.028(3) 0.001(2) 0.0013(19) -0.009(2)
C44 0.024(3) 0.028(3) 0.032(3) -0.0030(18) 0.0029(18) -0.0098(18)
C45 0.059(2) 0.0527(19) 0.0591(19) -0.0207(16) 0.0021(17) -0.0229(16)
C46 0.061(2) 0.0556(19) 0.0578(19) -0.0238(16) 0.0019(17) -0.0183(17)
C47 0.0558(19) 0.060(2) 0.0578(19) -0.0233(16) 0.0065(17) -0.0200(17)
C48 0.0525(19) 0.063(2) 0.0578(19) -0.0205(17) 0.0055(17) -0.0201(17)
C49 0.0522(19) 0.0589(19) 0.0549(19) -0.0234(16) 0.0043(16) -0.0203(16)
C50 0.0549(19) 0.0532(19) 0.0556(19) -0.0226(16) 0.0067(17) -0.0254(16)
C51 0.092(3) 0.106(3) 0.147(4) -0.066(3) 0.041(3) -0.068(3)
C52 0.095(3) 0.106(3) 0.146(4) -0.068(3) 0.039(3) -0.068(3)
C53 0.090(3) 0.098(3) 0.142(4) -0.069(3) 0.046(3) -0.071(3)
C54 0.095(3) 0.099(3) 0.145(4) -0.065(3) 0.048(3) -0.071(3)
C55 0.096(3) 0.098(3) 0.146(4) -0.063(3) 0.048(3) -0.072(3)
C56 0.092(3) 0.100(3) 0.144(4) -0.064(3) 0.045(3) -0.072(3)
C57 0.065(3) 0.083(4) 0.078(4) -0.016(3) -0.001(3) -0.022(3)
C58 0.065(3) 0.083(3) 0.078(3) -0.015(3) -0.000(3) -0.022(3)
C59 0.066(3) 0.084(4) 0.077(4) -0.016(3) -0.001(3) -0.023(3)

loop_
_atom_type_symbol
_atom_type_description
_atom_type_scat_dispersion_real
_atom_type_scat_dispersion_imag
_atom_type_scat_source
C C 0.0033 0.0016
;
International Tables for Crystallography
(1992, Vol. C, Tables 4.2.6.8 and 6.1.1.4)
;
H H 0.0000 0.0000
;
International Tables for Crystallography
(1992, Vol. C, Table 6.1.1.4)
;
Cl Cl 0.1484 0.1585
;
International Tables for Crystallography
(1992, Vol. C, Tables 4.2.6.8 and 6.1.1.4)
;
N N 0.0061 0.0033
;
International Tables for Crystallography
(1992, Vol. C, Tables 4.2.6.8 and 6.1.1.4)
;
O O 0.0106 0.0060
;
International Tables for Crystallography
(1992, Vol. C, Tables 4.2.6.8 and 6.1.1.4)
;
Ru Ru -1.2594 0.8363
;
International Tables for Crystallography
(1992, Vol. C, Tables 4.2.6.8 and 6.1.1.4)
;
S S 0.1246 0.1234
;
International Tables for Crystallography
(1992, Vol. C, Tables 4.2.6.8 and 6.1.1.4)
;
Rh Rh -1.1178 0.9187
;
International Tables for Crystallography
(1992, Vol. C, Tables 4.2.6.8 and 6.1.1.4)
;

loop_
_geom_angle_atom_site_label_1
_geom_angle_atom_site_label_2
_geom_angle_atom_site_label_3
_geom_angle
_geom_angle_publ_flag
_geom_angle_site_symmetry_1
_geom_angle_site_symmetry_3
Rh1 Rh1 Ru1 0.000(15) yes 2_776 2_776
Rh1 Rh1 O1 89.09(8) yes 2_776 .
Rh1 Rh1 O2 89.67(8) yes 2_776 2_776
Rh1 Rh1 O4 89.36(8) yes 2_776 .
Rh1 Rh1 O5 89.41(8) yes 2_776 2_776
Rh1 Rh1 N1 176.39(8) yes 2_776 .
Ru1 Rh1 O1 89.09(8) yes 2_776 .
Ru1 Rh1 O2 89.67(8) yes 2_776 2_776
Ru1 Rh1 O4 89.36(8) yes 2_776 .
Ru1 Rh1 O5 89.41(8) yes 2_776 2_776
Ru1 Rh1 N1 176.39(8) yes 2_776 .
O1 Rh1 O2 178.64(11) yes . 2_776
O1 Rh1 O4 89.78(11) yes . .
O1 Rh1 O5 90.05(10) yes . 2_776
O1 Rh1 N1 88.51(12) yes . .
O2 Rh1 O4 90.75(11) yes 2_776 .
O2 Rh1 O5 89.39(10) yes 2_776 2_776
O2 Rh1 N1 92.75(12) yes 2_776 .
O4 Rh1 O5 178.76(11) yes . 2_776
O4 Rh1 N1 87.93(11) yes . .
O5 Rh1 N1 93.29(10) yes 2_776 .
Rh2 Rh2 Ru2 0.000(15) yes 2_567 2_567
Rh2 Rh2 O7 88.94(9) yes 2_567 .
Rh2 Rh2 O8 89.83(8) yes 2_567 2_567
Rh2 Rh2 O10 89.19(8) yes 2_567 .
Rh2 Rh2 O11 89.48(9) yes 2_567 2_567
Rh2 Rh2 N7 174.46(9) yes 2_567 .
Ru2 Rh2 O7 88.94(9) yes 2_567 .
Ru2 Rh2 O8 89.83(8) yes 2_567 2_567
Ru2 Rh2 O10 89.19(8) yes 2_567 .
Ru2 Rh2 O11 89.48(9) yes 2_567 2_567
Ru2 Rh2 N7 174.46(9) yes 2_567 .
O7 Rh2 O8 178.76(12) yes . 2_567
O7 Rh2 O10 90.69(12) yes . .
O7 Rh2 O11 89.94(12) yes . 2_567
O7 Rh2 N7 85.53(12) yes . .
O8 Rh2 O10 89.20(11) yes 2_567 .
O8 Rh2 O11 90.14(11) yes 2_567 2_567
O8 Rh2 N7 95.71(12) yes 2_567 .
O10 Rh2 O11 178.52(11) yes . 2_567
O10 Rh2 N7 91.02(13) yes . .
O11 Rh2 N7 90.37(13) yes 2_567 .
Rh1 Ru1 Ru1 0.000(15) yes 2_776 2_776
Rh1 Ru1 O1 89.09(8) yes 2_776 .
Rh1 Ru1 O2 89.67(8) yes 2_776 2_776
Rh1 Ru1 O4 89.36(8) yes 2_776 .
Rh1 Ru1 O5 89.41(8) yes 2_776 2_776
Rh1 Ru1 N1 176.39(8) yes 2_776 .
Ru1 Ru1 O1 89.09(8) yes 2_776 .
Ru1 Ru1 O2 89.67(8) yes 2_776 2_776
Ru1 Ru1 O4 89.36(8) yes 2_776 .
Ru1 Ru1 O5 89.41(8) yes 2_776 2_776
Ru1 Ru1 N1 176.39(8) yes 2_776 .
O1 Ru1 O2 178.64(11) yes . 2_776
O1 Ru1 O4 89.78(11) yes . .
O1 Ru1 O5 90.05(10) yes . 2_776
O1 Ru1 N1 88.51(12) yes . .
O2 Ru1 O4 90.75(11) yes 2_776 .
O2 Ru1 O5 89.39(10) yes 2_776 2_776
O2 Ru1 N1 92.75(12) yes 2_776 .
O4 Ru1 O5 178.76(11) yes . 2_776
O4 Ru1 N1 87.93(11) yes . .
O5 Ru1 N1 93.29(10) yes 2_776 .
Rh2 Ru2 Ru2 0.000(15) yes 2_567 2_567
Rh2 Ru2 O7 88.94(9) yes 2_567 .
Rh2 Ru2 O8 89.83(8) yes 2_567 2_567
Rh2 Ru2 O10 89.19(8) yes 2_567 .
Rh2 Ru2 O11 89.48(9) yes 2_567 2_567
Rh2 Ru2 N7 174.46(9) yes 2_567 .
Ru2 Ru2 O7 88.94(9) yes 2_567 .
Ru2 Ru2 O8 89.83(8) yes 2_567 2_567
Ru2 Ru2 O10 89.19(8) yes 2_567 .
Ru2 Ru2 O11 89.48(9) yes 2_567 2_567
Ru2 Ru2 N7 174.46(9) yes 2_567 .
O7 Ru2 O8 178.76(12) yes . 2_567
O7 Ru2 O10 90.69(12) yes . .
O7 Ru2 O11 89.94(12) yes . 2_567
O7 Ru2 N7 85.53(12) yes . .
O8 Ru2 O10 89.20(11) yes 2_567 .
O8 Ru2 O11 90.14(11) yes 2_567 2_567
O8 Ru2 N7 95.71(12) yes 2_567 .
O10 Ru2 O11 178.52(11) yes . 2_567
O10 Ru2 N7 91.02(13) yes . .
O11 Ru2 N7 90.37(13) yes 2_567 .
N3 S1 N4 101.03(19) yes . .
N5 S2 N6 101.04(18) yes . .
Rh1 O1 Ru1 0.000(17) yes . .
Rh1 O1 C13 119.4(3) yes . .
Ru1 O1 C13 119.4(3) yes . .
Rh1 O2 Ru1 0.000(17) yes 2_776 2_776
Rh1 O2 C13 118.6(3) yes 2_776 .
Ru1 O2 C13 118.6(3) yes 2_776 .
C15 O3 C16 118.4(5) yes . .
Rh1 O4 Ru1 0.000(17) yes . .
Rh1 O4 C21 119.1(3) yes . .
Ru1 O4 C21 119.1(3) yes . .
Rh1 O5 Ru1 0.000(17) yes 2_776 2_776
Rh1 O5 C21 119.0(3) yes 2_776 .
Ru1 O5 C21 119.0(3) yes 2_776 .
C23 O6 C24 117.5(3) yes . .
Rh2 O7 Ru2 0.000(18) yes . .
Rh2 O7 C29 119.8(3) yes . .
Ru2 O7 C29 119.8(3) yes . .
Rh2 O8 Ru2 0.000(18) yes 2_567 2_567
Rh2 O8 C29 118.4(3) yes 2_567 .
Ru2 O8 C29 118.4(3) yes 2_567 .
C31 O9 C32 118.2(4) yes . .
Rh2 O10 Ru2 0.000(17) yes . .
Rh2 O10 C37 118.8(3) yes . .
Ru2 O10 C37 118.8(3) yes . .
Rh2 O11 Ru2 0.000(17) yes 2_567 2_567
Rh2 O11 C37 119.2(3) yes 2_567 .
Ru2 O11 C37 119.2(3) yes 2_567 .
C39 O12 C40 118.1(4) yes . .
Rh1 N1 Ru1 0.000(15) yes . .
Rh1 N1 C1 162.6(3) yes . .
Ru1 N1 C1 162.6(3) yes . .
S1 N3 C5 106.7(3) yes . .
S1 N4 C6 106.9(3) yes . .
S2 N5 C8 106.3(3) yes . .
S2 N6 C9 106.8(3) yes . .
Rh2 N7 Ru2 0.000(16) yes . .
Rh2 N7 C10 165.4(4) yes . .
Ru2 N7 C10 165.4(4) yes . .
N1 C1 C2 173.0(4) yes . .
C1 C2 C3 111.9(4) yes . .
C1 C2 C4 123.4(4) yes . .
C3 C2 C4 124.6(4) yes . .
N2 C3 C2 173.8(5) yes . .
C2 C4 C5 122.8(4) yes . .
C2 C4 C9 124.1(4) yes . .
C5 C4 C9 113.1(4) yes . .
N3 C5 C4 124.1(4) yes . .
N3 C5 C6 113.1(4) yes . .
C4 C5 C6 122.8(4) yes . .
N4 C6 C5 112.3(4) yes . .
N4 C6 C7 123.5(4) yes . .
C5 C6 C7 124.2(4) yes . .
C6 C7 C8 112.4(4) yes . .
C6 C7 C11 123.7(4) yes . .
C8 C7 C11 123.8(4) yes . .
N5 C8 C7 123.4(4) yes . .
N5 C8 C9 113.2(4) yes . .
C7 C8 C9 123.4(4) yes . .
N6 C9 C4 123.2(4) yes . .
N6 C9 C8 112.7(4) yes . .
C4 C9 C8 124.0(4) yes . .
N7 C10 C11 174.0(5) yes . .
C7 C11 C10 122.8(4) yes . .
C7 C11 C12 124.9(4) yes . .
C10 C11 C12 112.3(4) yes . .
N8 C12 C11 174.2(6) yes . .
O1 C13 O2 123.3(4) yes . .
O1 C13 C14 119.3(4) yes . .
O2 C13 C14 117.5(4) yes . .
C13 C14 C15 121.9(4) yes . .
C13 C14 C20 117.5(5) yes . .
C15 C14 C20 120.5(5) yes . .
O3 C15 C14 118.1(5) yes . .
O3 C15 C17 123.5(5) yes . .
C14 C15 C17 118.4(5) yes . .
C15 C17 C18 119.3(6) yes . .
Cl1 C18 C17 119.7(5) yes . .
Cl1 C18 C19 116.4(5) yes . .
C17 C18 C19 123.8(6) yes . .
C18 C19 C20 117.3(5) yes . .
C14 C20 C19 120.6(5) yes . .
O4 C21 O5 123.1(3) yes . .
O4 C21 C22 116.9(3) yes . .
O5 C21 C22 120.0(4) yes . .
C21 C22 C23 123.1(4) yes . .
C21 C22 C28 117.9(4) yes . .
C23 C22 C28 118.9(4) yes . .
O6 C23 C22 118.1(3) yes . .
O6 C23 C25 122.5(4) yes . .
C22 C23 C25 119.3(4) yes . .
C23 C25 C26 119.0(4) yes . .
Cl2 C26 C25 118.2(4) yes . .
Cl2 C26 C27 119.1(3) yes . .
C25 C26 C27 122.7(4) yes . .
C26 C27 C28 118.1(4) yes . .
C22 C28 C27 121.8(4) yes . .
O7 C29 O8 123.0(4) yes . .
O7 C29 C30 116.3(4) yes . .
O8 C29 C30 120.7(4) yes . .
C29 C30 C31 123.4(4) yes . .
C29 C30 C36 117.4(5) yes . .
C31 C30 C36 119.2(4) yes . .
O9 C31 C30 117.5(4) yes . .
O9 C31 C33 124.0(5) yes . .
C30 C31 C33 118.5(5) yes . .
C31 C33 C34 120.1(5) yes . .
Cl3 C34 C33 118.2(5) yes . .
Cl3 C34 C35 119.9(5) yes . .
C33 C34 C35 121.8(5) yes . .
C34 C35 C36 118.2(5) yes . .
C30 C36 C35 122.2(5) yes . .
O10 C37 O11 123.3(4) yes . .
O10 C37 C38 120.1(4) yes . .
O11 C37 C38 116.5(4) yes . .
C37 C38 C39 123.0(4) yes . .
C37 C38 C44 118.1(4) yes . .
C39 C38 C44 118.9(4) yes . .
O12 C39 C38 116.7(4) yes . .
O12 C39 C41 123.3(4) yes . .
C38 C39 C41 119.9(4) yes . .
C39 C41 C42 118.8(5) yes . .
Cl4 C42 C41 118.3(4) yes . .
Cl4 C42 C43 118.9(4) yes . .
C41 C42 C43 122.7(5) yes . .
C42 C43 C44 118.0(4) yes . .
C38 C44 C43 121.6(5) yes . .
C46 C45 C50 119.1(6) yes . .
C45 C46 C47 120.3(6) yes . .
C46 C47 C48 120.8(6) yes . .
C47 C48 C49 119.0(6) yes . .
C48 C49 C50 120.3(6) yes . .
C45 C50 C49 120.5(6) yes . .
C52 C51 C56 114.9(8) yes . .
C51 C52 C53 113.5(9) yes . .
C52 C53 C54 123.8(9) yes . .
C53 C54 C55 125.5(9) yes . .
C54 C55 C56 115.2(9) yes . .
C51 C56 C55 127.0(9) yes . .
C58 C57 C59 119.1(7) yes . 2_777
C57 C58 C59 121.9(8) yes . .
C57 C59 C58 119.0(7) yes 2_777 .
O3 C16 H16A 109.477 no . .
O3 C16 H16B 109.475 no . .
O3 C16 H16C 109.469 no . .
H16A C16 H16B 109.467 no . .
H16A C16 H16C 109.466 no . .
H16B C16 H16C 109.473 no . .
C15 C17 H17 120.341 no . .
C18 C17 H17 120.347 no . .
C18 C19 H19 121.324 no . .
C20 C19 H19 121.334 no . .
C14 C20 H20 119.706 no . .
C19 C20 H20 119.710 no . .
O6 C24 H24A 109.471 no . .
O6 C24 H24B 109.467 no . .
O6 C24 H24C 109.464 no . .
H24A C24 H24B 109.481 no . .
H24A C24 H24C 109.476 no . .
H24B C24 H24C 109.469 no . .
C23 C25 H25 120.492 no . .
C26 C25 H25 120.501 no . .
C26 C27 H27 120.931 no . .
C28 C27 H27 120.941 no . .
C22 C28 H28 119.108 no . .
C27 C28 H28 119.114 no . .
O9 C32 H32A 109.469 no . .
O9 C32 H32B 109.473 no . .
O9 C32 H32C 109.464 no . .
H32A C32 H32B 109.476 no . .
H32A C32 H32C 109.468 no . .
H32B C32 H32C 109.478 no . .
C31 C33 H33 119.952 no . .
C34 C33 H33 119.940 no . .
C34 C35 H35 120.921 no . .
C36 C35 H35 120.920 no . .
C30 C36 H36 118.914 no . .
C35 C36 H36 118.921 no . .
O12 C40 H40A 109.469 no . .
O12 C40 H40B 109.479 no . .
O12 C40 H40C 109.476 no . .
H40A C40 H40B 109.471 no . .
H40A C40 H40C 109.468 no . .
H40B C40 H40C 109.465 no . .
C39 C41 H41 120.569 no . .
C42 C41 H41 120.585 no . .
C42 C43 H43 120.992 no . .
C44 C43 H43 120.982 no . .
C38 C44 H44 119.192 no . .
C43 C44 H44 119.208 no . .
C46 C45 H45 120.470 no . .
C50 C45 H45 120.462 no . .
C45 C46 H46 119.866 no . .
C47 C46 H46 119.869 no . .
C46 C47 H47 119.621 no . .
C48 C47 H47 119.625 no . .
C47 C48 H48 120.489 no . .
C49 C48 H48 120.481 no . .
C48 C49 H49 119.868 no . .
C50 C49 H49 119.864 no . .
C45 C50 H50 119.735 no . .
C49 C50 H50 119.728 no . .
C52 C51 H51 122.551 no . .
C56 C51 H51 122.568 no . .
C51 C52 H52 123.249 no . .
C53 C52 H52 123.244 no . .
C52 C53 H53 118.078 no . .
C54 C53 H53 118.084 no . .
C53 C54 H54 117.225 no . .
C55 C54 H54 117.237 no . .
C54 C55 H55 122.418 no . .
C56 C55 H55 122.430 no . .
C51 C56 H56 116.488 no . .
C55 C56 H56 116.497 no . .
C58 C57 H57 120.452 no . .
C59 C57 H57 120.455 no 2_777 .
C57 C58 H58 119.043 no . .
C59 C58 H58 119.051 no . .
C57 C59 H59 120.495 no 2_777 .
C58 C59 H59 120.506 no . .

loop_
_geom_bond_atom_site_label_1
_geom_bond_atom_site_label_2
_geom_bond_distance
_geom_bond_publ_flag
_geom_bond_site_symmetry_2
Rh1 Rh1 2.2877(5) yes 2_776
Rh1 Ru1 2.2877(5) yes 2_776
Rh1 O1 2.014(3) yes .
Rh1 O2 2.016(3) yes 2_776
Rh1 O4 2.019(3) yes .
Rh1 O5 2.022(3) yes 2_776
Rh1 N1 2.250(4) yes .
Rh2 Rh2 2.2879(5) yes 2_567
Rh2 Ru2 2.2879(5) yes 2_567
Rh2 O7 2.008(3) yes .
Rh2 O8 2.018(3) yes 2_567
Rh2 O10 2.029(3) yes .
Rh2 O11 2.011(3) yes 2_567
Rh2 N7 2.248(4) yes .
Ru1 Ru1 2.2877(5) yes 2_776
Ru1 O1 2.014(3) yes .
Ru1 O2 2.016(3) yes 2_776
Ru1 O4 2.019(3) yes .
Ru1 O5 2.022(3) yes 2_776
Ru1 N1 2.250(4) yes .
Ru2 Ru2 2.2879(5) yes 2_567
Ru2 O7 2.008(3) yes .
Ru2 O8 2.018(3) yes 2_567
Ru2 O10 2.029(3) yes .
Ru2 O11 2.011(3) yes 2_567
Ru2 N7 2.248(4) yes .
Cl1 C18 1.755(7) yes .
Cl2 C26 1.745(4) yes .
Cl3 C34 1.731(6) yes .
Cl4 C42 1.743(6) yes .
S1 N3 1.608(4) yes .
S1 N4 1.613(4) yes .
S2 N5 1.612(4) yes .
S2 N6 1.612(4) yes .
O1 C13 1.272(5) yes .
O2 C13 1.278(5) yes .
O3 C15 1.347(7) yes .
O3 C16 1.432(7) yes .
O4 C21 1.279(5) yes .
O5 C21 1.273(5) yes .
O6 C23 1.352(5) yes .
O6 C24 1.437(5) yes .
O7 C29 1.277(5) yes .
O8 C29 1.277(5) yes .
O9 C31 1.353(7) yes .
O9 C32 1.442(6) yes .
O10 C37 1.269(5) yes .
O11 C37 1.277(6) yes .
O12 C39 1.354(5) yes .
O12 C40 1.436(6) yes .
N1 C1 1.132(5) yes .
N2 C3 1.156(6) yes .
N3 C5 1.344(5) yes .
N4 C6 1.347(6) yes .
N5 C8 1.344(5) yes .
N6 C9 1.339(6) yes .
N7 C10 1.146(6) yes .
N8 C12 1.151(6) yes .
C1 C2 1.426(6) yes .
C2 C3 1.429(6) yes .
C2 C4 1.401(6) yes .
C4 C5 1.444(6) yes .
C4 C9 1.434(5) yes .
C5 C6 1.447(6) yes .
C6 C7 1.441(6) yes .
C7 C8 1.444(6) yes .
C7 C11 1.397(6) yes .
C8 C9 1.442(6) yes .
C10 C11 1.433(7) yes .
C11 C12 1.423(6) yes .
C13 C14 1.480(7) yes .
C14 C15 1.416(7) yes .
C14 C20 1.376(7) yes .
C15 C17 1.395(9) yes .
C17 C18 1.344(9) yes .
C18 C19 1.391(10) yes .
C19 C20 1.388(9) yes .
C21 C22 1.485(5) yes .
C22 C23 1.411(6) yes .
C22 C28 1.394(6) yes .
C23 C25 1.397(5) yes .
C25 C26 1.379(6) yes .
C26 C27 1.377(7) yes .
C27 C28 1.374(6) yes .
C29 C30 1.469(6) yes .
C30 C31 1.417(7) yes .
C30 C36 1.398(7) yes .
C31 C33 1.390(7) yes .
C33 C34 1.393(9) yes .
C34 C35 1.380(9) yes .
C35 C36 1.370(7) yes .
C37 C38 1.479(6) yes .
C38 C39 1.411(7) yes .
C38 C44 1.404(6) yes .
C39 C41 1.389(7) yes .
C41 C42 1.388(7) yes .
C42 C43 1.385(8) yes .
C43 C44 1.377(7) yes .
C45 C46 1.384(9) yes .
C45 C50 1.375(8) yes .
C46 C47 1.357(8) yes .
C47 C48 1.375(8) yes .
C48 C49 1.382(9) yes .
C49 C50 1.363(8) yes .
C51 C52 1.528(14) yes .
C51 C56 1.330(15) yes .
C52 C53 1.436(12) yes .
C53 C54 1.332(14) yes .
C54 C55 1.251(14) yes .
C55 C56 1.469(12) yes .
C57 C58 1.348(11) yes .
C57 C59 1.410(12) yes 2_777
C58 C59 1.369(10) yes .
C16 H16A 0.980 no .
C16 H16B 0.980 no .
C16 H16C 0.980 no .
C17 H17 0.950 no .
C19 H19 0.950 no .
C20 H20 0.950 no .
C24 H24A 0.980 no .
C24 H24B 0.980 no .
C24 H24C 0.980 no .
C25 H25 0.950 no .
C27 H27 0.950 no .
C28 H28 0.950 no .
C32 H32A 0.980 no .
C32 H32B 0.980 no .
C32 H32C 0.980 no .
C33 H33 0.950 no .
C35 H35 0.950 no .
C36 H36 0.950 no .
C40 H40A 0.980 no .
C40 H40B 0.980 no .
C40 H40C 0.980 no .
C41 H41 0.950 no .
C43 H43 0.950 no .
C44 H44 0.950 no .
C45 H45 0.950 no .
C46 H46 0.950 no .
C47 H47 0.950 no .
C48 H48 0.950 no .
C49 H49 0.950 no .
C50 H50 0.950 no .
C51 H51 0.950 no .
C52 H52 0.950 no .
C53 H53 0.950 no .
C54 H54 0.950 no .
C55 H55 0.950 no .
C56 H56 0.950 no .
C57 H57 0.950 no .
C58 H58 0.950 no .
C59 H59 0.950 no .

loop_
_geom_contact_atom_site_label_1
_geom_contact_atom_site_label_2
_geom_contact_distance
_geom_contact_publ_flag
_geom_contact_site_symmetry_2
S1 C32 3.554(6) no 2_567
O1 O3 2.646(5) no .
O1 C15 2.909(6) no .
O1 C20 3.551(6) no .
O1 C21 3.480(5) no .
O1 C21 3.505(5) no 2_776
O2 C20 2.763(6) no .
O2 C21 3.471(5) no .
O2 C21 3.530(5) no 2_776
O3 C13 2.834(6) no .
O4 C13 3.476(5) no .
O4 C13 3.510(5) no 2_776
O4 C28 2.733(5) no .
O5 O6 2.625(4) no .
O5 C13 3.478(5) no .
O5 C13 3.512(5) no 2_776
O5 C23 2.908(5) no .
O6 C21 2.863(5) no .
O7 C36 2.688(6) no .
O7 C37 3.497(5) no .
O7 C37 3.472(6) no 2_567
O8 O9 2.612(4) no .
O8 C31 2.911(5) no .
O8 C37 3.512(5) no .
O8 C37 3.489(5) no 2_567
O9 C29 2.854(6) no .
O10 O12 2.675(5) no .
O10 C29 3.515(5) no .
O10 C29 3.480(5) no 2_567
O10 C39 2.945(6) no .
O10 C44 3.578(5) no .
O11 C29 3.482(5) no .
O11 C29 3.499(5) no 2_567
O11 C44 2.775(6) no .
O12 C37 2.827(6) no .
N1 N6 3.228(5) no .
N1 C3 3.307(6) no .
N1 C4 3.565(5) no .
N2 N3 3.247(6) no .
N2 C1 3.334(6) no .
N3 C2 2.956(6) no .
N3 C3 2.776(6) no .
N4 N7 3.191(5) no .
N4 C10 2.750(6) no .
N4 C11 2.960(5) no .
N5 N8 3.280(6) no .
N5 C11 2.962(6) no .
N5 C12 2.807(6) no .
N6 C1 2.768(5) no .
N6 C2 2.956(5) no .
N7 C7 3.570(6) no .
N7 C12 3.337(6) no .
N8 C7 3.597(6) no .
N8 C10 3.338(6) no .
C1 C9 2.990(6) no .
C3 C5 2.995(7) no .
C4 C7 3.039(6) no .
C5 C8 2.809(6) no .
C6 C9 2.792(6) no .
C6 C10 2.976(6) no .
C8 C12 3.017(6) no .
C14 C18 2.728(8) no .
C15 C19 2.802(8) no .
C16 C17 2.800(9) no .
C17 C20 2.779(8) no .
C22 C26 2.758(5) no .
C23 C27 2.802(6) no .
C24 C25 2.771(7) no .
C25 C28 2.771(6) no .
C30 C34 2.765(7) no .
C31 C35 2.819(8) no .
C32 C33 2.816(9) no .
C33 C36 2.762(8) no .
C38 C42 2.763(7) no .
C39 C43 2.807(6) no .
C40 C41 2.796(7) no .
C41 C44 2.782(7) no .
C45 C48 2.758(8) no .
C46 C49 2.740(9) no .
C47 C50 2.737(9) no .
C51 C54 2.803(12) no .
C52 C55 2.865(15) no .
C53 C56 2.662(14) no .
C57 C57 2.767(11) no 2_777
C58 C58 2.730(12) no 2_777
C59 C59 2.758(11) no 2_777
Cl1 O8 3.537(4) no 1_654
Cl1 C29 3.354(5) no 1_654
Cl1 C30 3.287(5) no 1_654
Cl1 C37 3.505(4) no 1_654
Cl1 C38 3.599(4) no 1_654
Cl2 N3 3.309(4) no 1_655
Cl2 C5 3.451(5) no 1_655
Cl2 C43 3.567(5) no 2_767
Cl3 N5 3.495(4) no 1_455
Cl3 C57 3.373(8) no 1_355
Cl3 C59 3.350(8) no 2_577
Cl4 C22 3.487(5) no 1_456
Cl4 C28 3.361(5) no 1_456
S1 O9 3.578(4) no 1_655
O1 C24 3.074(5) no 1_455
O2 C50 3.529(7) no 2_776
O5 C24 3.546(6) no 2_876
O5 C50 3.529(7) no 2_776
O6 C24 3.389(6) no 2_876
O6 C49 3.531(7) no 2_776
O8 Cl1 3.537(4) no 1_456
O9 S1 3.578(4) no 1_455
O9 N4 3.376(6) no 1_455
O10 C32 3.118(6) no 1_655
O11 C53 3.554(10) no 2_567
O12 C18 3.551(6) no 1_456
O12 C19 3.544(6) no 1_456
O12 C32 3.534(6) no 1_655
N1 N8 3.382(6) no 1_655
N1 C24 3.585(6) no 1_455
N2 C10 3.568(7) no 1_655
N2 C54 3.592(10) no 1_655
N3 Cl2 3.309(4) no 1_455
N3 C29 3.530(6) no 1_655
N3 C30 3.401(6) no 1_655
N3 C44 3.461(6) no 2_667
N4 O9 3.376(6) no 1_655
N4 C31 3.423(7) no 1_655
N4 C32 3.552(7) no 1_655
N4 C52 3.530(11) no .
N5 Cl3 3.495(4) no 1_655
N6 C23 3.551(6) no 1_455
N6 C45 3.435(8) no .
N6 C50 3.546(8) no .
N7 C32 3.536(7) no 1_655
N8 N1 3.382(6) no 1_455
N8 C1 3.311(6) no 1_455
N8 C57 3.450(10) no 1_455
N8 C58 3.311(9) no 1_455
C1 N8 3.311(6) no 1_655
C4 C25 3.473(6) no 1_455
C4 C26 3.427(6) no 1_455
C4 C35 3.477(7) no 1_655
C4 C36 3.509(7) no 1_655
C5 Cl2 3.451(5) no 1_455
C5 C26 3.415(6) no 1_455
C5 C30 3.474(6) no 1_655
C5 C36 3.437(7) no 1_655
C6 C27 3.359(6) no 1_455
C6 C31 3.444(6) no 1_655
C6 C33 3.455(7) no 1_655
C7 C27 3.389(6) no 1_455
C7 C28 3.426(6) no 1_455
C7 C33 3.513(7) no 1_655
C8 C22 3.570(6) no 1_455
C8 C28 3.436(6) no 1_455
C8 C34 3.529(7) no 1_655
C9 C23 3.541(6) no 1_455
C9 C25 3.525(6) no 1_455
C9 C35 3.518(7) no 1_655
C10 N2 3.568(7) no 1_455
C15 C42 3.559(6) no 1_654
C16 C55 3.384(12) no 2_666
C17 C41 3.583(7) no 1_654
C18 O12 3.551(6) no 1_654
C18 C39 3.366(6) no 1_654
C18 C48 3.515(8) no 2_676
C19 O12 3.544(6) no 1_654
C19 C40 3.531(8) no 1_654
C22 Cl4 3.487(5) no 1_654
C22 C8 3.570(6) no 1_655
C23 N6 3.551(6) no 1_655
C23 C9 3.541(6) no 1_655
C24 O1 3.074(5) no 1_655
C24 O5 3.546(6) no 2_876
C24 O6 3.389(6) no 2_876
C24 N1 3.585(6) no 1_655
C25 C4 3.473(6) no 1_655
C25 C9 3.525(6) no 1_655
C26 C4 3.427(6) no 1_655
C26 C5 3.415(6) no 1_655
C27 C6 3.359(6) no 1_655
C27 C7 3.389(6) no 1_655
C27 C54 3.528(11) no 1_655
C27 C55 3.450(11) no 1_655
C28 Cl4 3.361(5) no 1_654
C28 C7 3.426(6) no 1_655
C28 C8 3.436(6) no 1_655
C29 Cl1 3.354(5) no 1_456
C29 N3 3.530(6) no 1_455
C30 Cl1 3.287(5) no 1_456
C30 N3 3.401(6) no 1_455
C30 C5 3.474(6) no 1_455
C31 N4 3.423(7) no 1_455
C31 C6 3.444(6) no 1_455
C32 O10 3.118(6) no 1_455
C32 O12 3.534(6) no 1_455
C32 N4 3.552(7) no 1_455
C32 N7 3.536(7) no 1_455
C33 C6 3.455(7) no 1_455
C33 C7 3.513(7) no 1_455
C34 C8 3.529(7) no 1_455
C35 C4 3.477(7) no 1_455
C35 C9 3.518(7) no 1_455
C36 C4 3.509(7) no 1_455
C36 C5 3.437(7) no 1_455
C37 Cl1 3.505(4) no 1_456
C38 Cl1 3.599(4) no 1_456
C39 C18 3.366(6) no 1_456
C40 C19 3.531(8) no 1_456
C40 C45 3.591(9) no 2_677
C40 C46 3.401(9) no 2_677
C41 C17 3.583(7) no 1_456
C42 C15 3.559(6) no 1_456
C43 Cl2 3.567(5) no 2_767
C44 N3 3.461(6) no 2_667
C45 N6 3.435(8) no .
C45 C40 3.591(9) no 2_677
C46 C40 3.401(9) no 2_677
C48 C18 3.515(8) no 2_676
C49 O6 3.531(7) no 2_776
C50 O2 3.529(7) no 2_776
C50 O5 3.529(7) no 2_776
C50 N6 3.546(8) no .
C52 N4 3.530(11) no .
C53 O11 3.554(10) no 2_567
C54 N2 3.592(10) no 1_455
C54 C27 3.528(11) no 1_455
C55 C16 3.384(12) no 2_666
C55 C27 3.450(11) no 1_455
C57 Cl3 3.373(8) no 1_755
C57 N8 3.450(10) no 1_655
C58 N8 3.311(9) no 1_655
C59 Cl3 3.350(8) no 2_577
Cl1 H17 2.7842 no .
Cl1 H19 2.7723 no .
Cl2 H25 2.7808 no .
Cl2 H27 2.8045 no .
Cl3 H33 2.7756 no .
Cl3 H35 2.8167 no .
Cl4 H41 2.7921 no .
Cl4 H43 2.8092 no .
S1 H32B 2.6907 no 2_567
S2 H24B 2.9735 no 2_776
S2 H24C 3.3994 no 2_776
O2 H20 2.4670 no .
O3 H17 2.6364 no .
O4 H28 2.3962 no .
O6 H25 2.6264 no .
O7 H36 2.3403 no .
O9 H33 2.6380 no .
O11 H44 2.4879 no .
O12 H41 2.6352 no .
N2 H28 3.5654 no .
N4 H32B 3.4152 no 2_567
N6 H24B 3.5058 no 2_776
N8 H36 3.5546 no .
C13 H20 2.5780 no .
C14 H17 3.2807 no .
C14 H19 3.2638 no .
C15 H16A 2.6345 no .
C15 H16B 2.6259 no .
C15 H16C 3.1939 no .
C15 H20 3.2816 no .
C16 H17 2.4976 no .
C17 H16A 2.7527 no .
C17 H16B 2.7219 no .
C17 H19 3.2631 no .
C18 H20 3.2379 no .
C19 H17 3.2636 no .
C21 H28 2.5981 no .
C22 H25 3.2867 no .
C22 H27 3.2778 no .
C23 H24A 2.5505 no .
C23 H24B 3.1876 no .
C23 H24C 2.7050 no .
C23 H28 3.2726 no .
C24 H25 2.4609 no .
C25 H24A 2.5888 no .
C25 H24C 2.8230 no .
C25 H27 3.2736 no .
C26 H28 3.2179 no .
C27 H25 3.2708 no .
C29 H36 2.5765 no .
C30 H33 3.2757 no .
C30 H35 3.2803 no .
C31 H32A 2.6391 no .
C31 H32B 3.2054 no .
C31 H32C 2.6405 no .
C31 H36 3.2813 no .
C32 H33 2.5126 no .
C33 H32A 2.7165 no .
C33 H32C 2.7954 no .
C33 H35 3.2814 no .
C34 H36 3.2167 no .
C35 H33 3.2737 no .
C37 H44 2.6071 no .
C38 H41 3.2867 no .
C38 H43 3.2872 no .
C39 H40A 2.6378 no .
C39 H40B 2.6302 no .
C39 H40C 3.2015 no .
C39 H44 3.2801 no .
C40 H41 2.4912 no .
C41 H40A 2.7612 no .
C41 H40B 2.7051 no .
C41 H43 3.2889 no .
C42 H44 3.2273 no .
C43 H41 3.2860 no .
C45 H47 3.2338 no .
C45 H49 3.2334 no .
C46 H48 3.2315 no .
C46 H50 3.2379 no .
C47 H45 3.2351 no .
C47 H49 3.2351 no .
C48 H46 3.2303 no .
C48 H50 3.2372 no .
C49 H45 3.2351 no .
C49 H47 3.2346 no .
C50 H46 3.2373 no .
C50 H48 3.2389 no .
C51 H53 3.3505 no .
C51 H55 3.3461 no .
C52 H54 3.2766 no .
C52 H56 3.2774 no .
C53 H51 3.3622 no .
C53 H55 3.1592 no .
C54 H52 3.3011 no .
C54 H56 3.1324 no .
C55 H51 3.3653 no .
C55 H53 3.1192 no .
C56 H52 3.2870 no .
C56 H54 3.1724 no .
C57 H58 3.2531 no 2_777
C57 H59 3.2290 no .
C58 H57 3.2555 no 2_777
C58 H59 3.2369 no 2_777
C59 H57 3.2317 no .
C59 H58 3.2374 no 2_777
H16A H17 2.3215 no .
H16B H17 2.2556 no .
H16C H17 3.4691 no .
H19 H20 2.3527 no .
H24A H25 2.1506 no .
H24B H25 3.4269 no .
H24C H25 2.3483 no .
H27 H28 2.3249 no .
H32A H33 2.2157 no .
H32B H33 3.4817 no .
H32C H33 2.4002 no .
H35 H36 2.3172 no .
H40A H41 2.3237 no .
H40B H41 2.2398 no .
H40C H41 3.4620 no .
H43 H44 2.3292 no .
H45 H46 2.3390 no .
H45 H50 2.3279 no .
H46 H47 2.3000 no .
H47 H48 2.3267 no .
H48 H49 2.3375 no .
H49 H50 2.3068 no .
H51 H52 2.5597 no .
H51 H56 2.2655 no .
H52 H53 2.4044 no .
H53 H54 2.2143 no .
H54 H55 2.1963 no .
H55 H56 2.4031 no .
H57 H58 2.2906 no .
H57 H59 2.3740 no 2_777
H58 H59 2.3130 no .
Rh1 H24A 3.5782 no 1_455
Rh1 H50 3.3797 no .
Ru1 H24A 3.5782 no 1_455
Ru1 H50 3.3797 no .
Cl1 H47 3.3153 no 2_676
Cl1 H48 3.0721 no 2_676
Cl1 H52 3.2546 no 2_666
Cl2 H16B 3.4601 no 1_655
Cl2 H16C 3.1702 no 1_655
Cl2 H43 3.0519 no 2_767
Cl2 H55 3.0731 no 2_766
Cl2 H56 3.3283 no 2_766
Cl3 H46 3.4181 no 1_455
Cl3 H46 3.2210 no 2_577
Cl3 H57 2.9211 no 1_355
Cl3 H59 2.8735 no 2_577
Cl4 H16A 3.5782 no 1_456
Cl4 H28 3.5365 no 1_456
Cl4 H49 3.3355 no 2_677
Cl4 H51 3.3612 no 2_667
Cl4 H55 3.5838 no 1_556
Cl4 H56 3.3213 no 2_667
S1 H44 3.5933 no 2_667
S1 H52 3.5292 no .
S2 H20 3.5571 no 2_676
O1 H24A 2.7665 no 1_455
O1 H24B 2.9930 no 1_455
O1 H24C 2.9419 no 1_455
O2 H45 3.5860 no 2_776
O2 H50 2.7386 no 2_776
O3 H24A 3.4626 no 1_455
O3 H24C 3.0048 no 1_455
O3 H25 3.1444 no 1_455
O5 H24A 3.3723 no 2_876
O5 H24B 2.8438 no 2_876
O5 H50 2.6443 no 2_776
O6 H24B 2.5699 no 2_876
O6 H49 2.9469 no 2_776
O6 H50 3.4019 no 2_776
O8 H32B 3.1519 no 2_467
O8 H32C 3.5120 no 2_467
O8 H52 3.4029 no 2_567
O9 H32B 3.0556 no 2_467
O9 H52 3.2081 no 2_567
O10 H32A 2.9953 no 1_655
O10 H32B 2.9024 no 1_655
O10 H32C 2.9255 no 1_655
O11 H53 2.7090 no 2_567
O12 H19 3.4987 no 1_456
O12 H32A 2.7176 no 1_655
O12 H33 3.5055 no 1_655
N1 H24A 2.6866 no 1_455
N1 H45 3.2810 no .
N1 H50 3.0797 no .
N2 H44 2.6987 no 2_667
N2 H53 3.0195 no 1_655
N2 H54 2.9008 no 1_655
N3 H44 3.0333 no 2_667
N4 H27 3.3667 no 1_455
N4 H32C 2.8909 no 1_655
N4 H52 3.3845 no .
N5 H20 3.2511 no 2_676
N5 H57 3.4090 no 1_455
N6 H24A 3.2518 no 1_455
N6 H45 3.5386 no .
N7 H32C 2.6162 no 1_655
N7 H53 2.9316 no .
N8 H20 3.3825 no 2_676
N8 H45 3.2432 no 1_455
N8 H57 2.8975 no 1_455
N8 H58 2.5867 no 1_455
C1 H24A 2.8342 no 1_455
C1 H25 3.5551 no 1_455
C1 H45 3.4214 no .
C2 H24A 3.5772 no 1_455
C2 H25 3.4710 no 1_455
C3 H44 3.3460 no 2_667
C4 H35 3.5599 no 1_655
C6 H27 3.2029 no 1_455
C6 H32C 3.5410 no 1_655
C7 H27 3.4076 no 1_455
C7 H28 3.4742 no 1_455
C7 H33 3.5766 no 1_655
C9 H35 3.4489 no 1_655
C10 H32C 2.7688 no 1_655
C10 H53 3.2867 no .
C11 H28 3.4212 no 1_455
C11 H32C 3.5502 no 1_655
C12 H28 3.4999 no 1_455
C12 H57 3.1547 no 1_455
C12 H58 3.2831 no 1_455
C13 H24C 3.4642 no 1_455
C14 H24C 3.3272 no 1_455
C15 H24C 3.1145 no 1_455
C16 H25 3.0061 no 1_455
C16 H43 3.5744 no 1_654
C16 H55 3.4391 no 2_666
C17 H48 2.8682 no 2_676
C18 H40B 3.5303 no 1_654
C18 H47 3.5565 no 2_676
C18 H48 2.8027 no 2_676
C19 H40B 2.7988 no 1_654
C19 H48 3.5162 no 2_676
C19 H57 3.3233 no 2_776
C19 H59 3.3692 no 1_554
C20 H40B 3.0298 no 1_654
C20 H41 3.5701 no 1_654
C20 H57 3.2900 no 2_776
C21 H24B 3.4794 no 2_876
C21 H50 3.5141 no 2_776
C23 H24B 3.5570 no 2_876
C23 H49 3.0959 no 2_776
C24 H24B 3.1223 no 2_876
C24 H49 3.3288 no 2_776
C25 H16B 3.3602 no 1_655
C25 H49 3.5018 no 2_776
C26 H56 3.3521 no 2_766
C27 H55 3.5314 no 1_655
C32 H32B 3.4859 no 2_467
C33 H40A 3.4687 no 1_455
C33 H40C 3.5957 no 1_455
C33 H47 3.3611 no 2_577
C34 H47 3.2611 no 2_577
C35 H46 3.2440 no 1_455
C35 H58 3.5674 no 1_455
C35 H59 3.4014 no 1_455
C36 H58 3.5805 no 1_455
C38 H32A 3.5898 no 1_655
C39 H32A 3.1557 no 1_655
C40 H19 3.3527 no 1_456
C40 H32A 3.1642 no 1_655
C40 H33 3.1030 no 1_655
C40 H46 3.5648 no 2_677
C41 H51 3.0948 no 2_667
C42 H16A 3.2422 no 1_456
C42 H51 2.9949 no 2_667
C43 H16A 2.8342 no 1_456
C43 H17 3.5762 no 1_456
C43 H51 3.5810 no 2_667
C44 H16A 3.5022 no 1_456
C44 H17 3.4990 no 1_456
C44 H53 3.3984 no 2_567
C45 H35 3.2682 no 1_655
C45 H40A 3.1988 no 2_677
C45 H40B 3.1505 no 2_677
C45 H41 3.4976 no 2_677
C45 H58 3.5726 no .
C46 H35 2.9678 no 1_655
C46 H40A 2.8135 no 2_677
C46 H40B 3.3296 no 2_677
C46 H40C 3.5466 no 2_677
C47 H40A 2.8327 no 2_677
C48 H40A 3.1888 no 2_677
C48 H41 3.4642 no 2_677
C48 H51 3.4833 no 1_565
C49 H24C 3.2400 no 2_776
C49 H40A 3.5374 no 2_677
C49 H41 2.9786 no 2_677
C50 H40A 3.5491 no 2_677
C50 H40B 3.5774 no 2_677
C50 H41 3.0108 no 2_677
C51 H16B 3.5102 no 2_666
C51 H17 3.4717 no 2_666
C51 H48 3.3413 no 1_545
C52 H17 3.1442 no 2_666
C52 H27 3.5969 no 1_455
C53 H17 3.0971 no 2_666
C53 H27 3.0892 no 1_455
C53 H44 3.4347 no 2_567
C54 H16A 3.1864 no 2_666
C54 H16B 3.1849 no 2_666
C54 H17 3.3718 no 2_666
C54 H27 2.7060 no 1_455
C55 H16A 3.2781 no 2_666
C55 H16B 2.7770 no 2_666
C55 H27 2.7403 no 1_455
C56 H16B 2.9109 no 2_666
C56 H27 3.2275 no 1_455
C57 H19 2.8831 no 2_776
C57 H20 3.2424 no 2_776
C57 H40B 3.5676 no 2_677
C57 H40C 3.1710 no 1_655
C58 H40C 3.2516 no 1_655
C58 H45 3.3626 no .
C58 H46 3.4963 no .
C59 H19 2.7145 no 1_556
C59 H40C 3.5267 no 1_655
C59 H40C 3.3605 no 2_677
C59 H46 3.2721 no .
H16A Cl4 3.5782 no 1_654
H16A C42 3.2422 no 1_654
H16A C43 2.8342 no 1_654
H16A C44 3.5022 no 1_654
H16A C54 3.1864 no 2_666
H16A C55 3.2781 no 2_666
H16A H43 2.6449 no 1_654
H16A H54 3.1735 no 2_666
H16A H55 3.3964 no 2_666
H16B Cl2 3.4601 no 1_455
H16B C25 3.3602 no 1_455
H16B C51 3.5102 no 2_666
H16B C54 3.1849 no 2_666
H16B C55 2.7770 no 2_666
H16B C56 2.9109 no 2_666
H16B H24C 3.4809 no 1_455
H16B H25 2.6732 no 1_455
H16B H54 3.5779 no 2_666
H16B H55 2.9738 no 2_666
H16B H56 3.1347 no 2_666
H16C Cl2 3.1702 no 1_455
H16C H25 2.8131 no 1_455
H16C H55 3.3933 no 2_666
H17 C43 3.5762 no 1_654
H17 C44 3.4990 no 1_654
H17 C51 3.4717 no 2_666
H17 C52 3.1442 no 2_666
H17 C53 3.0971 no 2_666
H17 C54 3.3718 no 2_666
H17 H48 2.9482 no 2_676
H17 H52 3.5077 no 2_666
H17 H53 3.4258 no 2_666
H19 O12 3.4987 no 1_654
H19 C40 3.3527 no 1_654
H19 C57 2.8831 no 2_776
H19 C59 2.7145 no 1_554
H19 H40B 2.7104 no 1_654
H19 H40C 3.4639 no 1_654
H19 H47 3.4570 no 2_676
H19 H57 2.7415 no 2_776
H19 H59 2.4418 no 1_554
H20 S2 3.5571 no 2_676
H20 N5 3.2511 no 2_676
H20 N8 3.3825 no 2_676
H20 C57 3.2424 no 2_776
H20 H40B 3.0833 no 1_654
H20 H45 3.4456 no 2_776
H20 H57 2.6523 no 2_776
H24A Rh1 3.5782 no 1_655
H24A Ru1 3.5782 no 1_655
H24A O1 2.7665 no 1_655
H24A O3 3.4626 no 1_655
H24A O5 3.3723 no 2_876
H24A N1 2.6866 no 1_655
H24A N6 3.2518 no 1_655
H24A C1 2.8342 no 1_655
H24A C2 3.5772 no 1_655
H24A H24B 3.4774 no 2_876
H24B O1 2.9930 no 1_655
H24B O5 2.8438 no 2_876
H24B O6 2.5699 no 2_876
H24B C21 3.4794 no 2_876
H24B C23 3.5570 no 2_876
H24B C24 3.1223 no 2_876
H24B H24A 3.4774 no 2_876
H24B H24B 2.7801 no 2_876
H24C O1 2.9419 no 1_655
H24C O3 3.0048 no 1_655
H24C C13 3.4642 no 1_655
H24C C14 3.3272 no 1_655
H24C C15 3.1145 no 1_655
H24C C49 3.2400 no 2_776
H24C H16B 3.4809 no 1_655
H24C H49 2.7787 no 2_776
H25 O3 3.1444 no 1_655
H25 C1 3.5551 no 1_655
H25 C2 3.4710 no 1_655
H25 C16 3.0061 no 1_655
H25 H16B 2.6732 no 1_655
H25 H16C 2.8131 no 1_655
H25 H49 3.5846 no 2_776
H27 N4 3.3667 no 1_655
H27 C6 3.2029 no 1_655
H27 C7 3.4076 no 1_655
H27 C52 3.5969 no 1_655
H27 C53 3.0892 no 1_655
H27 C54 2.7060 no 1_655
H27 C55 2.7403 no 1_655
H27 C56 3.2275 no 1_655
H27 H53 3.5406 no 1_655
H27 H54 3.0036 no 1_655
H27 H55 3.0333 no 1_655
H28 Cl4 3.5365 no 1_654
H28 C7 3.4742 no 1_655
H28 C11 3.4212 no 1_655
H28 C12 3.4999 no 1_655
H28 H54 3.4870 no 1_655
H32A O10 2.9953 no 1_455
H32A O12 2.7176 no 1_455
H32A C38 3.5898 no 1_455
H32A C39 3.1557 no 1_455
H32A C40 3.1642 no 1_455
H32A H40A 2.8463 no 1_455
H32A H40C 3.3655 no 1_455
H32A H52 3.5004 no 2_567
H32B O8 3.1519 no 2_467
H32B O9 3.0556 no 2_467
H32B O10 2.9024 no 1_455
H32B C32 3.4859 no 2_467
H32B H32B 3.1534 no 2_467
H32B H52 3.5712 no 2_567
H32C O8 3.5120 no 2_467
H32C O10 2.9255 no 1_455
H32C N4 2.8909 no 1_455
H32C N7 2.6162 no 1_455
H32C C6 3.5410 no 1_455
H32C C10 2.7688 no 1_455
H32C C11 3.5502 no 1_455
H33 O12 3.5055 no 1_455
H33 C7 3.5766 no 1_455
H33 C40 3.1030 no 1_455
H33 H40A 2.7792 no 1_455
H33 H40C 2.7318 no 1_455
H33 H47 3.5242 no 2_577
H35 C4 3.5599 no 1_455
H35 C9 3.4489 no 1_455
H35 C45 3.2682 no 1_455
H35 C46 2.9678 no 1_455
H35 H45 2.9902 no 1_455
H35 H46 2.3953 no 1_455
H35 H58 2.9958 no 1_455
H35 H59 3.0211 no 1_455
H36 H58 2.9921 no 1_455
H40A C33 3.4687 no 1_655
H40A C45 3.1988 no 2_677
H40A C46 2.8135 no 2_677
H40A C47 2.8327 no 2_677
H40A C48 3.1888 no 2_677
H40A C49 3.5374 no 2_677
H40A C50 3.5491 no 2_677
H40A H32A 2.8463 no 1_655
H40A H33 2.7792 no 1_655
H40A H46 3.1242 no 2_677
H40A H47 3.1825 no 2_677
H40B C18 3.5303 no 1_456
H40B C19 2.7988 no 1_456
H40B C20 3.0298 no 1_456
H40B C45 3.1505 no 2_677
H40B C46 3.3296 no 2_677
H40B C50 3.5774 no 2_677
H40B C57 3.5676 no 2_677
H40B H19 2.7104 no 1_456
H40B H20 3.0833 no 1_456
H40B H45 3.2668 no 2_677
H40B H46 3.5526 no 2_677
H40C C33 3.5957 no 1_655
H40C C46 3.5466 no 2_677
H40C C57 3.1710 no 1_455
H40C C58 3.2516 no 1_455
H40C C59 3.5267 no 1_455
H40C C59 3.3605 no 2_677
H40C H19 3.4639 no 1_456
H40C H32A 3.3655 no 1_655
H40C H33 2.7318 no 1_655
H40C H46 3.4460 no 2_677
H40C H57 3.5157 no 1_455
H41 C20 3.5701 no 1_456
H41 C45 3.4976 no 2_677
H41 C48 3.4642 no 2_677
H41 C49 2.9786 no 2_677
H41 C50 3.0108 no 2_677
H41 H49 3.1779 no 2_677
H41 H50 3.2431 no 2_677
H41 H51 3.2365 no 2_667
H43 Cl2 3.0519 no 2_767
H43 C16 3.5744 no 1_456
H43 H16A 2.6449 no 1_456
H43 H55 3.0130 no 1_556
H44 S1 3.5933 no 2_667
H44 N2 2.6987 no 2_667
H44 N3 3.0333 no 2_667
H44 C3 3.3460 no 2_667
H44 C53 3.4347 no 2_567
H44 H53 2.8222 no 2_567
H44 H54 3.1802 no 2_567
H45 O2 3.5860 no 2_776
H45 N1 3.2810 no .
H45 N6 3.5386 no .
H45 N8 3.2432 no 1_655
H45 C1 3.4214 no .
H45 C58 3.3626 no .
H45 H20 3.4456 no 2_776
H45 H35 2.9902 no 1_655
H45 H40B 3.2668 no 2_677
H45 H58 2.8326 no .
H46 Cl3 3.4181 no 1_655
H46 Cl3 3.2210 no 2_577
H46 C35 3.2440 no 1_655
H46 C40 3.5648 no 2_677
H46 C58 3.4963 no .
H46 C59 3.2721 no .
H46 H35 2.3953 no 1_655
H46 H40A 3.1242 no 2_677
H46 H40B 3.5526 no 2_677
H46 H40C 3.4460 no 2_677
H46 H58 3.2965 no .
H46 H59 2.8882 no .
H47 Cl1 3.3153 no 2_676
H47 C18 3.5565 no 2_676
H47 C33 3.3611 no 2_577
H47 C34 3.2611 no 2_577
H47 H19 3.4570 no 2_676
H47 H33 3.5242 no 2_577
H47 H40A 3.1825 no 2_677
H48 Cl1 3.0721 no 2_676
H48 C17 2.8682 no 2_676
H48 C18 2.8027 no 2_676
H48 C19 3.5162 no 2_676
H48 C51 3.3413 no 1_565
H48 H17 2.9482 no 2_676
H48 H51 3.0580 no 1_565
H49 Cl4 3.3355 no 2_677
H49 O6 2.9469 no 2_776
H49 C23 3.0959 no 2_776
H49 C24 3.3288 no 2_776
H49 C25 3.5018 no 2_776
H49 H24C 2.7787 no 2_776
H49 H25 3.5846 no 2_776
H49 H41 3.1779 no 2_677
H49 H51 3.3137 no 1_565
H50 Rh1 3.3797 no .
H50 Ru1 3.3797 no .
H50 O2 2.7386 no 2_776
H50 O5 2.6443 no 2_776
H50 O6 3.4019 no 2_776
H50 N1 3.0797 no .
H50 C21 3.5141 no 2_776
H50 H41 3.2431 no 2_677
H51 Cl4 3.3612 no 2_667
H51 C41 3.0948 no 2_667
H51 C42 2.9949 no 2_667
H51 C43 3.5810 no 2_667
H51 C48 3.4833 no 1_545
H51 H41 3.2365 no 2_667
H51 H48 3.0580 no 1_545
H51 H49 3.3137 no 1_545
H52 Cl1 3.2546 no 2_666
H52 S1 3.5292 no .
H52 O8 3.4029 no 2_567
H52 O9 3.2081 no 2_567
H52 N4 3.3845 no .
H52 H17 3.5077 no 2_666
H52 H32A 3.5004 no 2_567
H52 H32B 3.5712 no 2_567
H53 O11 2.7090 no 2_567
H53 N2 3.0195 no 1_455
H53 N7 2.9316 no .
H53 C10 3.2867 no .
H53 C44 3.3984 no 2_567
H53 H17 3.4258 no 2_666
H53 H27 3.5406 no 1_455
H53 H44 2.8222 no 2_567
H54 N2 2.9008 no 1_455
H54 H16A 3.1735 no 2_666
H54 H16B 3.5779 no 2_666
H54 H27 3.0036 no 1_455
H54 H28 3.4870 no 1_455
H54 H44 3.1802 no 2_567
H55 Cl2 3.0731 no 2_766
H55 Cl4 3.5838 no 1_554
H55 C16 3.4391 no 2_666
H55 C27 3.5314 no 1_455
H55 H16A 3.3964 no 2_666
H55 H16B 2.9738 no 2_666
H55 H16C 3.3933 no 2_666
H55 H27 3.0333 no 1_455
H55 H43 3.0130 no 1_554
H55 H56 3.4835 no 2_666
H56 Cl2 3.3283 no 2_766
H56 Cl4 3.3213 no 2_667
H56 C26 3.3521 no 2_766
H56 H16B 3.1347 no 2_666
H56 H55 3.4835 no 2_666
H57 Cl3 2.9211 no 1_755
H57 N5 3.4090 no 1_655
H57 N8 2.8975 no 1_655
H57 C12 3.1547 no 1_655
H57 C19 3.3233 no 2_776
H57 C20 3.2900 no 2_776
H57 H19 2.7415 no 2_776
H57 H20 2.6523 no 2_776
H57 H40C 3.5157 no 1_655
H58 N8 2.5867 no 1_655
H58 C12 3.2831 no 1_655
H58 C35 3.5674 no 1_655
H58 C36 3.5805 no 1_655
H58 C45 3.5726 no .
H58 H35 2.9958 no 1_655
H58 H36 2.9921 no 1_655
H58 H45 2.8326 no .
H58 H46 3.2965 no .
H59 Cl3 2.8735 no 2_577
H59 C19 3.3692 no 1_556
H59 C35 3.4014 no 1_655
H59 H19 2.4418 no 1_556
H59 H35 3.0211 no 1_655
H59 H46 2.8882 no .
